data_2100368
loop_
_publ_author_name
'Britton, Doyle'

_publ_section_title
;
 3,5-Dihalo-4-hydroxybenzonitriles: isostructures, polymorphs and
 solvates
;
_journal_coeditor_code DE5020
_journal_date_accepted 2005-11-19
_journal_date_recd_electronic 2005-04-29
_journal_issue 1
_journal_name_full 'Acta Crystallographica Section B'
_journal_page_first 109
_journal_page_last 117
_journal_paper_category FA
_journal_paper_doi 10.1107/S0108768105038267
_journal_volume 62
_journal_year 2006
_chemical_formula_moiety 'C7 H3 Cl2 N O, 0.25(C8 H10)'
_chemical_formula_sum 'C9 H5.5 Cl2 N O'
_chemical_formula_weight 214.55
_chemical_name_systematic
;
 3,5-dichloro-4-hydroxybenzonitrile / 1/4 p-xylene
;
_space_group_IT_number 14
_symmetry_cell_setting monoclinic
_symmetry_space_group_name_Hall '-P 2yn'
_symmetry_space_group_name_H-M 'P 1 21/n 1'
_atom_sites_solution_hydrogens geom
_atom_sites_solution_primary direct
_atom_sites_solution_secondary difmap
_audit_creation_method SHELXTL
_cell_angle_alpha 90.00
_cell_angle_beta 98.000(10)
_cell_angle_gamma 90.00
_cell_formula_units_Z 4
_cell_length_a 4.5522(11)
_cell_length_b 15.067(4)
_cell_length_c 13.636(3)
_cell_measurement_reflns_used 3547
_cell_measurement_temperature 174(2)
_cell_measurement_theta_max 27.20
_cell_measurement_theta_min 2.70
_cell_volume 926.2(4)
_computing_cell_refinement 'SAINT (Bruker, 2002)'
_computing_data_collection 'SMART (Bruker, 2002)'
_computing_data_reduction SAINT
_computing_molecular_graphics SHELXTL
_computing_publication_material SHELXTL
_computing_structure_refinement SHELXTL
_computing_structure_solution 'SHELXTL (Sheldrick, 1997)'
_diffrn_ambient_temperature 174(2)
_diffrn_measured_fraction_theta_full 1.000
_diffrn_measured_fraction_theta_max 1.000
_diffrn_measurement_device_type
;
Siemens area detector diffractometer
;
_diffrn_measurement_method '\w scans'
_diffrn_radiation_monochromator graphite
_diffrn_radiation_source 'fine-focus sealed tube'
_diffrn_radiation_type MoK\a
_diffrn_radiation_wavelength 0.71073
_diffrn_reflns_av_R_equivalents 0.054
_diffrn_reflns_av_sigmaI/netI 0.041
_diffrn_reflns_limit_h_max 5
_diffrn_reflns_limit_h_min -5
_diffrn_reflns_limit_k_max 17
_diffrn_reflns_limit_k_min -17
_diffrn_reflns_limit_l_max 16
_diffrn_reflns_limit_l_min -16
_diffrn_reflns_number 8934
_diffrn_reflns_theta_full 25.00
_diffrn_reflns_theta_max 25.00
_diffrn_reflns_theta_min 2.03
_diffrn_standards_decay_% 'less than 1'
_diffrn_standards_number 0
_exptl_absorpt_coefficient_mu 0.654
_exptl_absorpt_correction_T_max 0.94
_exptl_absorpt_correction_T_min 0.88
_exptl_absorpt_correction_type multi-scan
_exptl_absorpt_process_details
;
 SADABS;  Sheldrick, 1996;  Blessing, 1995'
;
_exptl_crystal_colour colorless
_exptl_crystal_density_diffrn 1.539
_exptl_crystal_density_meas ?
_exptl_crystal_density_method .
_exptl_crystal_description needle
_exptl_crystal_F_000 434
_exptl_crystal_size_max 0.40
_exptl_crystal_size_mid 0.15
_exptl_crystal_size_min 0.10
_refine_diff_density_max 0.22
_refine_diff_density_min -0.19
_refine_ls_extinction_coef 0.0043(16)
_refine_ls_extinction_expression
;
 Fc^*^=kFc[1+0.001xFc^2^\l^3^/sin(2\q)]^-1/4^
;
_refine_ls_extinction_method SHELXTL
_refine_ls_goodness_of_fit_ref 1.22
_refine_ls_hydrogen_treatment constr
_refine_ls_matrix_type full
_refine_ls_number_parameters 151
_refine_ls_number_reflns 1636
_refine_ls_number_restraints 67
_refine_ls_restrained_S_all 1.20
_refine_ls_R_factor_all 0.070
_refine_ls_R_factor_gt 0.048
_refine_ls_shift/su_max 0.023
_refine_ls_shift/su_mean 0.002
_refine_ls_structure_factor_coef Fsqd
_refine_ls_weighting_details
;
 calc w=1/[\s^2^(Fo^2^)+(0.022P)^2^+0.43P] where
P=(Fo^2^+2Fc^2^)/3
;
_refine_ls_weighting_scheme calc
_refine_ls_wR_factor_gt 0.075
_refine_ls_wR_factor_ref 0.079
_reflns_number_gt 1317
_reflns_number_total 1636
_reflns_threshold_expression '>2\s(I) '
_cod_data_source_file de5020.cif
_cod_data_source_block MCl-Xy
_cod_original_sg_symbol_H-M 'P 21/n'
_cod_database_code 2100368
_cod_database_fobs_code 2100368

loop_
_symmetry_equiv_pos_as_xyz
'x, y, z'
'-x+1/2, y+1/2, -z+1/2'
'-x, -y, -z'
'x-1/2, -y-1/2, z-1/2'

loop_
_atom_site_label
_atom_site_fract_x
_atom_site_fract_y
_atom_site_fract_z
_atom_site_U_iso_or_equiv
_atom_site_adp_type
_atom_site_calc_flag
_atom_site_refinement_flags
_atom_site_occupancy
_atom_site_disorder_assembly
_atom_site_disorder_group
_atom_site_type_symbol
04 1.2136(4) 0.84495(12) 0.74697(13) 0.0351(5) Uani d . 1 . . O
H4 1.2799 0.8003 0.7797 0.042 Uiso calc R 1 . . H
C4 0.9847(5) 0.82074(17) 0.67956(18) 0.0249(6) Uani d . 1 . . C
Cl3 1.04842(16) 0.65090(4) 0.74032(5) 0.0376(2) Uani d . 1 . . Cl
C3 0.8767(5) 0.73432(17) 0.66611(18) 0.0245(6) Uani d . 1 . . C
C2 0.6421(6) 0.71394(17) 0.59419(18) 0.0276(6) Uani d . 1 . . C
H2 0.5706 0.6548 0.5865 0.033 Uiso calc R 1 . . H
C1 0.5117(5) 0.78098(17) 0.53313(18) 0.0257(6) Uani d . 1 . . C
N7 0.0819(5) 0.74320(16) 0.39527(18) 0.0423(6) Uani d . 1 . . N
C6 0.6128(6) 0.86740(17) 0.54498(19) 0.0277(6) Uani d . 1 . . C
H6 0.5228 0.9131 0.5031 0.033 Uiso calc R 1 . . H
Cl5 0.96867(17) 0.99512(5) 0.63438(6) 0.0432(3) Uani d . 1 . . Cl
C5 0.8453(6) 0.88677(17) 0.61796(18) 0.0260(6) Uani d . 1 . . C
C7 0.2710(6) 0.76007(18) 0.4564(2) 0.0307(7) Uani d . 1 . . C
C11 0.176(3) 0.508(2) 0.4806(19) 0.0328(17) Uani d PDU 0.25 A -1 C
C12 0.357(3) 0.528(2) 0.4094(19) 0.0324(16) Uani d PDU 0.25 A -1 C
H12A 0.2690 0.5491 0.3462 0.039 Uiso calc PR 0.25 A -1 H
C13 0.663(3) 0.520(2) 0.4292(19) 0.0325(17) Uani d PDU 0.25 A -1 C
H13A 0.7814 0.5346 0.3794 0.039 Uiso calc PR 0.25 A -1 H
C14 0.800(3) 0.490(2) 0.5209(19) 0.0328(17) Uani d PDU 0.25 A -1 C
C15 0.619(3) 0.469(2) 0.5921(19) 0.0324(16) Uani d PDU 0.25 A -1 C
H15A 0.7072 0.4477 0.6551 0.039 Uiso calc PR 0.25 A -1 H
C16 0.313(3) 0.478(2) 0.5724(19) 0.0325(17) Uani d PDU 0.25 A -1 C
H16A 0.1950 0.4634 0.6224 0.039 Uiso calc PR 0.25 A -1 H
C17 -0.156(4) 0.517(3) 0.460(6) 0.046(3) Uani d PDU 0.25 A -1 C
H17A -0.2069 0.5760 0.4338 0.069 Uiso calc PR 0.25 A -1 H
H17B -0.2404 0.5077 0.5215 0.069 Uiso calc PR 0.25 A -1 H
H17C -0.2354 0.4719 0.4112 0.069 Uiso calc PR 0.25 A -1 H
C18 1.132(4) 0.480(3) 0.543(6) 0.046(3) Uani d PDU 0.25 A -1 C
H18A 1.2013 0.5051 0.6081 0.069 Uiso calc PR 0.25 A -1 H
H18B 1.2237 0.5126 0.4923 0.069 Uiso calc PR 0.25 A -1 H
H18C 1.1858 0.4175 0.5412 0.069 Uiso calc PR 0.25 A -1 H

loop_
_atom_site_aniso_label
_atom_site_aniso_U_11
_atom_site_aniso_U_22
_atom_site_aniso_U_33
_atom_site_aniso_U_12
_atom_site_aniso_U_13
_atom_site_aniso_U_23
04 0.0359(11) 0.0308(11) 0.0326(11) 0.0019(9) -0.0170(9) -0.0008(9)
C4 0.0239(15) 0.0279(15) 0.0213(14) 0.0023(11) -0.0028(12) -0.0033(11)
Cl3 0.0454(5) 0.0297(4) 0.0346(4) 0.0070(3) -0.0050(3) 0.0058(3)
C3 0.0244(15) 0.0267(15) 0.0220(14) 0.0050(12) 0.0017(12) 0.0025(11)
C2 0.0278(15) 0.0260(15) 0.0288(15) -0.0025(12) 0.0035(12) -0.0067(12)
C1 0.0204(14) 0.0328(16) 0.0229(14) -0.0006(12) -0.0011(11) -0.0039(12)
N7 0.0375(15) 0.0475(16) 0.0375(14) -0.0058(12) -0.0097(13) -0.0027(12)
C6 0.0263(15) 0.0290(15) 0.0263(15) 0.0038(12) -0.0016(12) 0.0031(12)
Cl5 0.0510(5) 0.0253(4) 0.0469(5) -0.0051(4) -0.0162(4) -0.0002(3)
C5 0.0271(15) 0.0244(14) 0.0251(15) -0.0012(11) -0.0010(12) -0.0012(11)
C7 0.0302(17) 0.0318(16) 0.0290(15) -0.0010(13) 0.0003(14) -0.0007(13)
C11 0.038(4) 0.021(3) 0.041(4) 0.001(3) 0.009(3) -0.003(3)
C12 0.043(4) 0.027(3) 0.027(3) -0.001(3) 0.005(3) 0.001(2)
C13 0.048(5) 0.022(3) 0.031(4) -0.003(4) 0.017(3) -0.003(3)
C14 0.038(4) 0.021(3) 0.041(4) 0.001(3) 0.009(3) -0.003(3)
C15 0.043(4) 0.027(3) 0.027(3) -0.001(3) 0.005(3) 0.001(2)
C16 0.048(5) 0.022(3) 0.031(4) -0.003(4) 0.017(3) -0.003(3)
C17 0.043(5) 0.044(5) 0.051(5) 0.001(5) 0.006(6) -0.007(5)
C18 0.043(5) 0.044(5) 0.051(5) 0.001(5) 0.006(6) -0.007(5)

loop_
_atom_type_symbol
_atom_type_description
_atom_type_scat_dispersion_real
_atom_type_scat_dispersion_imag
_atom_type_scat_source
C C 0.0033 0.0016 'International Tables Vol C Tables 4.2.6.8 and 6.1.1.4'
H H 0.0000 0.0000 'International Tables Vol C Tables 4.2.6.8 and 6.1.1.4'
N N 0.0061 0.0033 'International Tables Vol C Tables 4.2.6.8 and 6.1.1.4'
O O 0.0106 0.0060 'International Tables Vol C Tables 4.2.6.8 and 6.1.1.4'
Cl Cl 0.1484 0.1585 'International Tables Vol C Tables 4.2.6.8 and 6.1.1.4'

loop_
_geom_angle_atom_site_label_1
_geom_angle_atom_site_label_2
_geom_angle_atom_site_label_3
_geom_angle
C4 04 H4 109.5
04 C4 C3 124.8(2)
04 C4 C5 117.6(2)
C3 C4 C5 117.6(2)
C2 C3 C4 121.6(2)
C2 C3 Cl3 119.7(2)
C4 C3 Cl3 118.61(19)
C3 C2 C1 119.2(2)
C3 C2 H2 120.4
C1 C2 H2 120.4
C6 C1 C2 120.5(2)
C6 C1 C7 119.9(2)
C2 C1 C7 119.7(2)
C5 C6 C1 119.5(2)
C5 C6 H6 120.2
C1 C6 H6 120.2
C6 C5 C4 121.5(2)
C6 C5 Cl5 119.7(2)
C4 C5 Cl5 118.82(19)
N7 C7 C1 179.5(3)
C12 C11 C16 117.77(13)
C12 C11 C17 122(4)
C16 C11 C17 121(4)
C13 C12 C11 121.12(13)
C13 C12 H12A 119.4
C11 C12 H12A 119.4
C12 C13 C14 121.10(13)
C12 C13 H13A 119.4
C14 C13 H13A 119.4
C15 C14 C13 117.77(13)
C15 C14 C18 121(4)
C13 C14 C18 121(4)
C16 C15 C14 121.12(13)
C16 C15 H15A 119.4
C14 C15 H15A 119.4
C15 C16 C11 121.10(13)
C15 C16 H16A 119.5
C11 C16 H16A 119.5

loop_
_geom_bond_atom_site_label_1
_geom_bond_atom_site_label_2
_geom_bond_distance
04 C4 1.341(3)
04 H4 0.8400
C4 C3 1.395(4)
C4 C5 1.396(3)
Cl3 C3 1.730(2)
C3 C2 1.380(3)
C2 C1 1.388(3)
C2 H2 0.9500
C1 C6 1.383(4)
C1 C7 1.441(4)
N7 C7 1.140(3)
C6 C5 1.379(3)
C6 H6 0.9500
Cl5 C5 1.731(3)
C11 C12 1.3929(10)
C11 C16 1.3930(10)
C11 C17 1.5032(11)
C12 C13 1.3899(10)
C12 H12A 0.9500
C13 C14 1.3930(10)
C13 H13A 0.9500
C14 C15 1.3929(10)
C14 C18 1.5032(12)
C15 C16 1.3899(10)
C15 H15A 0.9500
C16 H16A 0.9500
C17 H17A 0.9800
C17 H17B 0.9800
C17 H17C 0.9800
C18 H18A 0.9800
C18 H18B 0.9800
C18 H18C 0.9800
